data_4503720
loop_
_publ_author_name
'Pramanik, Avijit'
'Das, Gopal'

_publ_section_title
;
 Molecular to Supramolecular Structure: Influence of Coordination
 Environment in Azo-dye Complexes
;
_journal_issue 8
_journal_name_full 'Crystal Growth &amp; Design'
_journal_page_first 3107
_journal_paper_doi 10.1021/cg800315e
_journal_volume 8
_journal_year 2008
_chemical_formula_sum 'C22 H18 Hg N12 S4'
_chemical_formula_weight 779.35
_chemical_name_systematic
; 
 ? 
;
_space_group_IT_number 14
_symmetry_cell_setting monoclinic
_symmetry_space_group_name_Hall '-P 2ybc'
_symmetry_space_group_name_H-M 'P 1 21/c 1'
_atom_sites_solution_hydrogens geom
_atom_sites_solution_primary direct
_atom_sites_solution_secondary difmap
_audit_creation_method SHELXL-97
_cell_angle_alpha 90.00
_cell_angle_beta 103.9830(10)
_cell_angle_gamma 90.00
_cell_formula_units_Z 4
_cell_length_a 20.4427(4)
_cell_length_b 7.6319(2)
_cell_length_c 19.6921(4)
_cell_measurement_reflns_used 7839
_cell_measurement_temperature 298(2)
_cell_measurement_theta_max 24.00
_cell_measurement_theta_min 2.58
_cell_volume 2981.26(12)
_computing_cell_refinement 'Bruker SMART'
_computing_data_collection 'Bruker SMART'
_computing_data_reduction 'Bruker SAINT'
_computing_molecular_graphics 'Bruker SHELXTL'
_computing_publication_material 'Bruker SHELXTL'
_computing_structure_refinement 'SHELXL-97 (Sheldrick, 1997)'
_computing_structure_solution 'SHELXS-97 (Sheldrick, 1990)'
_diffrn_ambient_temperature 273(2)
_diffrn_measured_fraction_theta_full 0.998
_diffrn_measured_fraction_theta_max 0.998
_diffrn_measurement_device_type 'CCD area detector'
_diffrn_measurement_method 'phi and omega scans'
_diffrn_radiation_monochromator graphite
_diffrn_radiation_source 'fine-focus sealed tube'
_diffrn_radiation_type MoK\a
_diffrn_radiation_wavelength 0.71073
_diffrn_reflns_av_R_equivalents 0.0316
_diffrn_reflns_av_sigmaI/netI 0.0378
_diffrn_reflns_limit_h_max 27
_diffrn_reflns_limit_h_min -27
_diffrn_reflns_limit_k_max 8
_diffrn_reflns_limit_k_min -10
_diffrn_reflns_limit_l_max 18
_diffrn_reflns_limit_l_min -26
_diffrn_reflns_number 29301
_diffrn_reflns_theta_full 28.29
_diffrn_reflns_theta_max 28.29
_diffrn_reflns_theta_min 1.03
_exptl_absorpt_coefficient_mu 5.479
_exptl_absorpt_correction_T_max 0.608
_exptl_absorpt_correction_T_min 0.427
_exptl_absorpt_correction_type multi-scan
_exptl_absorpt_process_details 'SADABS (Sheldrick, 1997)'
_exptl_crystal_colour white
_exptl_crystal_density_diffrn 1.731
_exptl_crystal_density_method 'not measured'
_exptl_crystal_description reactangular
_exptl_crystal_F_000 1888
_exptl_crystal_size_max 0.18
_exptl_crystal_size_mid 0.13
_exptl_crystal_size_min 0.09
_refine_diff_density_max 0.669
_refine_diff_density_min -0.708
_refine_diff_density_rms 0.088
_refine_ls_extinction_method none
_refine_ls_goodness_of_fit_ref 1.185
_refine_ls_hydrogen_treatment mixed
_refine_ls_matrix_type full
_refine_ls_number_parameters 372
_refine_ls_number_reflns 7386
_refine_ls_number_restraints 0
_refine_ls_restrained_S_all 1.185
_refine_ls_R_factor_all 0.0719
_refine_ls_R_factor_gt 0.0383
_refine_ls_shift/su_max 0.023
_refine_ls_shift/su_mean 0.004
_refine_ls_structure_factor_coef Fsqd
_refine_ls_weighting_details 'calc w=1/[\s^2^(Fo^2^)+(0.0000P)^2^+0.0000P] where P=(Fo^2^+2Fc^2^)/3'
_refine_ls_weighting_scheme calc
_refine_ls_wR_factor_gt 0.0501
_refine_ls_wR_factor_ref 0.0651
_reflns_number_gt 6713
_reflns_number_total 7386
_reflns_threshold_expression >2sigma(I)
_cod_data_source_file cg800315e-file004.cif
_cod_data_source_block complex7
_cod_depositor_comments
;
The following automatic conversions were performed:

'_symmetry_cell_setting' value 'Monoclinic' changed to 'monoclinic'
according to /home/saulius/struct/CIF-dictionaries/cif_core.dic
dictionary named 'cif_core.dic' version 2.4.1 from
2010-06-29.

'_exptl_absorpt_correction_type' value 'Multi-Scan'
changed to 'multi-scan' according to
/home/saulius/struct/CIF-dictionaries/cif_core.dic dictionary named
'cif_core.dic' version 2.4.1 from 2010-06-29.

Automatic conversion script
Id: cif_fix_values 1715 2011-07-08 13:25:40Z adriana 
;
_cod_original_cell_volume 2981.26(11)
_cod_original_sg_symbol_H-M 'P2(1)/c  '
_cod_database_code 4503720

loop_
_symmetry_equiv_pos_as_xyz
'x, y, z'
'-x, y+1/2, -z+1/2'
'-x, -y, -z'
'x, -y-1/2, z-1/2'

loop_
_atom_site_label
_atom_site_type_symbol
_atom_site_fract_x
_atom_site_fract_y
_atom_site_fract_z
_atom_site_U_iso_or_equiv
_atom_site_adp_type
_atom_site_occupancy
_atom_site_symmetry_multiplicity
_atom_site_calc_flag
_atom_site_refinement_flags
Hg1 Hg 0.254271(9) 0.39665(3) 0.241790(9) 0.06334(9) Uani 1 1 d .
S4 S 0.19821(7) 0.4077(2) 0.34403(7) 0.0816(4) Uani 1 1 d .
S2 S 0.26621(7) 0.71199(18) 0.20402(7) 0.0754(4) Uani 1 1 d .
S1 S 0.36746(6) 0.2505(2) 0.28808(8) 0.0852(5) Uani 1 1 d .
C13 C -0.0266(3) 0.2145(7) 0.4537(4) 0.0689(15) Uani 1 1 d .
C18 C 0.0027(4) 0.2684(9) 0.5190(4) 0.0798(19) Uani 1 1 d .
C7 C 0.6524(3) -0.0174(7) -0.0894(4) 0.084(2) Uani 1 1 d .
H7 H 0.6780 -0.0684 -0.1172 0.101 Uiso 1 1 calc R
C16 C -0.1014(4) 0.3700(7) 0.5329(3) 0.0892(19) Uani 1 1 d .
H16 H -0.1273 0.4260 0.5594 0.107 Uiso 1 1 calc R
C15 C -0.1308(3) 0.3107(8) 0.4673(4) 0.0903(18) Uani 1 1 d .
H15 H -0.1770 0.3242 0.4496 0.108 Uiso 1 1 calc R
C14 C -0.0934(3) 0.2319(7) 0.4271(3) 0.0802(17) Uani 1 1 d .
H14 H -0.1136 0.1911 0.3825 0.096 Uiso 1 1 calc R
C17 C -0.0340(4) 0.3470(9) 0.5597(4) 0.088(2) Uani 1 1 d .
C5 C 0.5467(3) 0.1114(7) -0.0802(3) 0.0657(16) Uani 1 1 d .
C9 C 0.6422(3) 0.0861(7) 0.0187(3) 0.0748(16) Uani 1 1 d .
H9 H 0.6613 0.1046 0.0660 0.090 Uiso 1 1 calc R
C4 C 0.5753(3) 0.1402(6) -0.0093(3) 0.0556(13) Uani 1 1 d .
C6 C 0.5870(4) 0.0307(8) -0.1193(3) 0.082(2) Uani 1 1 d .
C8 C 0.6802(3) 0.0074(8) -0.0209(3) 0.090(2) Uani 1 1 d .
H8 H 0.7242 -0.0280 -0.0011 0.108 Uiso 1 1 calc R
N7 N 0.0631(3) 0.1178(6) 0.4280(2) 0.0879(15) Uani 1 1 d .
N8 N 0.0056(2) 0.1258(6) 0.4003(3) 0.0820(16) Uani 1 1 d .
C11 C 0.1718(3) -0.0785(7) 0.3394(4) 0.0854(18) Uani 1 1 d .
H11 H 0.2152 -0.1135 0.3387 0.103 Uiso 1 1 calc R
N4 N 0.5423(2) 0.2225(5) 0.03839(19) 0.0595(11) Uani 1 1 d .
N3 N 0.4865(2) 0.2853(5) 0.0108(2) 0.0594(11) Uani 1 1 d .
C1 C 0.4565(3) 0.3642(6) 0.0612(3) 0.0525(13) Uani 1 1 d .
C3 C 0.3800(3) 0.5002(6) 0.1029(3) 0.0657(14) Uani 1 1 d .
H3 H 0.3402 0.5559 0.1055 0.079 Uiso 1 1 calc R
C2 C 0.4335(3) 0.4691(7) 0.1556(4) 0.0694(16) Uani 1 1 d .
C12 C 0.1176(3) -0.0997(7) 0.2881(3) 0.0829(17) Uani 1 1 d .
H12 H 0.1151 -0.1514 0.2448 0.099 Uiso 1 1 calc R
C10 C 0.0897(4) 0.0304(8) 0.3740(4) 0.0763(17) Uani 1 1 d .
N2 N 0.39561(19) 0.4337(5) 0.0445(2) 0.0592(11) Uani 1 1 d .
H2N H 0.3697 0.4366 0.0031 0.071 Uiso 1 1 calc R
N5 N 0.1545(3) 0.0008(6) 0.3924(2) 0.0840(15) Uani 1 1 d .
H5N H 0.1812 0.0279 0.4318 0.101 Uiso 1 1 calc R
N6 N 0.0673(2) -0.0314(6) 0.3114(3) 0.0737(13) Uani 1 1 d .
H6N H 0.0259 -0.0287 0.2883 0.088 Uiso 1 1 calc R
N1 N 0.48204(19) 0.3848(5) 0.1296(2) 0.0595(11) Uani 1 1 d .
H1N H 0.5212 0.3520 0.1531 0.071 Uiso 1 1 calc R
C22 C 0.1179(3) 0.4296(7) 0.3000(3) 0.0714(16) Uani 1 1 d .
N12 N 0.0635(2) 0.4463(7) 0.2722(3) 0.114(2) Uani 1 1 d .
S3 S 0.18176(8) 0.2315(2) 0.14167(8) 0.1047(6) Uani 1 1 d .
N11 N 0.2204(2) 0.3866(8) 0.0308(3) 0.1024(18) Uani 1 1 d .
C21 C 0.2043(3) 0.3244(8) 0.0778(3) 0.084(2) Uani 1 1 d .
N10 N 0.3987(3) 0.7633(6) 0.2783(2) 0.0888(16) Uani 1 1 d .
C19 C 0.3463(2) 0.1447(7) 0.3546(3) 0.0643(15) Uani 1 1 d .
N9 N 0.3334(2) 0.0726(6) 0.3999(2) 0.0902(17) Uani 1 1 d .
H5 H 0.5062(17) 0.139(5) -0.0984(18) 0.032(13) Uiso 1 1 d .
H17 H -0.014(2) 0.393(6) 0.603(3) 0.09(2) Uiso 1 1 d .
H2 H 0.439(2) 0.496(6) 0.202(2) 0.079(18) Uiso 1 1 d .
H6 H 0.5707(17) 0.013(5) -0.1602(17) 0.022(12) Uiso 1 1 d .
H18 H 0.045(2) 0.267(7) 0.535(3) 0.09(2) Uiso 1 1 d .
C20 C 0.3417(3) 0.7412(7) 0.2483(3) 0.0734(17) Uani 1 1 d .

loop_
_atom_site_aniso_label
_atom_site_aniso_U_11
_atom_site_aniso_U_22
_atom_site_aniso_U_33
_atom_site_aniso_U_23
_atom_site_aniso_U_13
_atom_site_aniso_U_12
Hg1 0.06155(14) 0.07535(16) 0.05291(14) 0.00324(11) 0.01345(10) 0.00288(12)
S4 0.0775(10) 0.1110(13) 0.0613(9) 0.0133(8) 0.0262(8) 0.0171(9)
S2 0.0679(9) 0.0761(11) 0.0807(10) 0.0166(8) 0.0152(8) 0.0078(8)
S1 0.0631(9) 0.1079(14) 0.0882(11) 0.0319(9) 0.0252(8) 0.0194(8)
C13 0.085(5) 0.058(4) 0.075(4) 0.006(3) 0.040(4) 0.003(3)
C18 0.076(6) 0.084(5) 0.086(6) 0.010(4) 0.031(5) -0.002(4)
C7 0.066(4) 0.065(4) 0.138(7) 0.012(4) 0.056(4) 0.017(3)
C16 0.131(6) 0.082(5) 0.072(4) -0.013(4) 0.059(4) -0.002(4)
C15 0.069(4) 0.097(5) 0.111(6) 0.014(4) 0.032(4) 0.018(3)
C14 0.080(4) 0.096(5) 0.069(4) -0.007(3) 0.026(4) 0.008(4)
C17 0.093(6) 0.087(5) 0.078(5) -0.002(4) 0.012(5) -0.018(4)
C5 0.070(4) 0.057(4) 0.070(4) 0.012(3) 0.018(4) -0.001(3)
C9 0.071(4) 0.080(4) 0.072(4) 0.003(3) 0.016(3) 0.004(3)
C4 0.077(4) 0.041(3) 0.058(4) 0.000(3) 0.035(3) -0.002(3)
C6 0.153(7) 0.057(4) 0.051(4) -0.012(3) 0.056(5) -0.022(4)
C8 0.091(5) 0.114(5) 0.070(4) -0.016(4) 0.031(4) 0.016(4)
N7 0.102(4) 0.069(4) 0.087(4) 0.014(3) 0.010(3) -0.019(3)
N8 0.058(3) 0.079(4) 0.103(4) 0.029(3) 0.009(3) -0.008(3)
C11 0.066(4) 0.079(5) 0.115(5) 0.004(4) 0.028(4) 0.007(3)
N4 0.062(3) 0.054(3) 0.064(3) 0.004(2) 0.018(2) -0.004(2)
N3 0.069(3) 0.049(3) 0.063(3) 0.007(2) 0.023(2) -0.003(2)
C1 0.068(4) 0.043(3) 0.054(3) -0.001(3) 0.029(3) -0.008(3)
C3 0.068(4) 0.068(4) 0.066(4) -0.003(3) 0.027(3) 0.003(3)
C2 0.093(5) 0.064(4) 0.061(4) -0.006(3) 0.039(4) 0.004(3)
C12 0.082(4) 0.095(5) 0.072(4) -0.024(3) 0.019(4) -0.004(4)
C10 0.087(5) 0.066(4) 0.085(5) 0.007(4) 0.037(5) 0.008(4)
N2 0.057(3) 0.064(3) 0.058(3) 0.000(2) 0.016(2) -0.001(2)
N5 0.118(5) 0.077(4) 0.057(3) -0.013(3) 0.020(3) -0.016(3)
N6 0.061(3) 0.084(4) 0.081(4) -0.008(3) 0.026(3) 0.006(3)
N1 0.062(3) 0.061(3) 0.056(3) 0.005(2) 0.015(2) -0.002(2)
C22 0.075(4) 0.074(4) 0.071(4) 0.001(3) 0.029(3) -0.004(4)
N12 0.062(3) 0.167(6) 0.110(4) 0.005(4) 0.017(3) 0.003(4)
S3 0.1072(13) 0.1227(15) 0.0742(11) -0.0107(10) 0.0024(10) -0.0418(11)
N11 0.089(4) 0.143(5) 0.070(4) -0.006(3) 0.009(3) 0.027(3)
C21 0.074(4) 0.106(5) 0.058(4) -0.013(4) -0.008(4) 0.013(4)
N10 0.122(4) 0.075(4) 0.068(3) -0.006(3) 0.021(3) -0.021(3)
C19 0.053(3) 0.075(4) 0.060(4) 0.004(3) 0.004(3) 0.008(3)
N9 0.093(4) 0.107(5) 0.062(3) 0.024(3) 0.003(3) 0.003(3)
C20 0.124(5) 0.048(4) 0.057(4) -0.005(3) 0.038(4) -0.006(4)

loop_
_atom_type_symbol
_atom_type_description
_atom_type_scat_dispersion_real
_atom_type_scat_dispersion_imag
_atom_type_scat_source
C C 0.0033 0.0016 'International Tables Vol C Tables 4.2.6.8 and 6.1.1.4'
H H 0.0000 0.0000 'International Tables Vol C Tables 4.2.6.8 and 6.1.1.4'
N N 0.0061 0.0033 'International Tables Vol C Tables 4.2.6.8 and 6.1.1.4'
S S 0.1246 0.1234 'International Tables Vol C Tables 4.2.6.8 and 6.1.1.4'
Hg Hg -2.3894 9.2266 'International Tables Vol C Tables 4.2.6.8 and 6.1.1.4'
O O 0.0106 0.0060 'International Tables Vol C Tables 4.2.6.8 and 6.1.1.4'

loop_
_geom_angle_atom_site_label_1
_geom_angle_atom_site_label_2
_geom_angle_atom_site_label_3
_geom_angle
S3 Hg1 S1 112.18(6)
S3 Hg1 S4 110.21(5)
S1 Hg1 S4 106.06(5)
S3 Hg1 S2 109.03(5)
S1 Hg1 S2 112.19(5)
S4 Hg1 S2 107.00(5)
C22 S4 Hg1 99.56(18)
C20 S2 Hg1 96.94(19)
C19 S1 Hg1 96.17(17)
C14 C13 C18 121.1(6)
C14 C13 N8 110.0(6)
C18 C13 N8 128.9(6)
C13 C18 C17 121.1(7)
C8 C7 C6 121.6(6)
C17 C16 C15 119.8(6)
C16 C15 C14 120.9(6)
C13 C14 C15 118.4(6)
C16 C17 C18 118.6(7)
C4 C5 C6 117.4(6)
C8 C9 C4 122.5(5)
C5 C4 C9 118.6(5)
C5 C4 N4 125.3(5)
C9 C4 N4 116.1(5)
C7 C6 C5 121.6(6)
C7 C8 C9 118.3(6)
N8 N7 C10 101.1(5)
N7 N8 C13 104.7(6)
C12 C11 N5 109.0(5)
N3 N4 C4 114.5(4)
N4 N3 C1 111.4(4)
N2 C1 N1 108.6(5)
N2 C1 N3 122.4(5)
N1 C1 N3 128.9(5)
C2 C3 N2 105.9(5)
C3 C2 N1 108.8(5)
C11 C12 N6 105.3(5)
N6 C10 N5 107.5(6)
N6 C10 N7 138.4(7)
N5 C10 N7 114.1(7)
C1 N2 C3 109.8(4)
C10 N5 C11 107.9(5)
C10 N6 C12 110.3(5)
C1 N1 C2 106.8(5)
N12 C22 S4 177.8(6)
C21 S3 Hg1 99.6(2)
N11 C21 S3 178.0(7)
N9 C19 S1 178.6(5)
N10 C20 S2 176.8(5)

loop_
_geom_bond_atom_site_label_1
_geom_bond_atom_site_label_2
_geom_bond_distance
Hg1 S3 2.5021(14)
Hg1 S1 2.5319(13)
Hg1 S4 2.5473(14)
Hg1 S2 2.5480(14)
S4 C22 1.669(6)
S2 C20 1.593(6)
S1 C19 1.681(6)
C13 C14 1.345(6)
C13 C18 1.345(8)
C13 N8 1.527(7)
C18 C17 1.362(8)
C7 C8 1.344(7)
C7 C6 1.374(8)
C16 C17 1.362(8)
C16 C15 1.365(7)
C15 C14 1.366(7)
C5 C4 1.394(6)
C5 C6 1.398(8)
C9 C8 1.366(7)
C9 C4 1.407(6)
C4 N4 1.429(6)
N7 N8 1.172(5)
N7 C10 1.465(8)
C11 C12 1.316(6)
C11 N5 1.325(6)
N4 N3 1.235(4)
N3 C1 1.420(6)
C1 N2 1.320(5)
C1 N1 1.330(5)
C3 C2 1.335(6)
C3 N2 1.362(5)
C2 N1 1.380(6)
C12 N6 1.330(6)
C10 N6 1.296(7)
C10 N5 1.306(6)
C22 N12 1.123(5)
S3 C21 1.606(7)
N11 C21 1.155(7)
N10 C20 1.184(6)
C19 N9 1.133(6)
